data_4516634
loop_
_publ_author_name
'Guo, Ling-Yu'
'Su, Hai-Feng'
'Kurmoo, Mohamedally'
'Wang, Xing-Po'
'Zhao, Quan-Qin'
'Lin, Shui-Chao'
'Tung, Chen-Ho'
'Sun, Di'
'Zheng, Lan-Sun'

_publ_section_title
;
 Multifunctional Triple-Decker Inverse 12-Metallacrown-4 Sandwiching
 Halides.
;
_journal_issue 23
_journal_name_full 'ACS applied materials &amp; interfaces'
_journal_page_first 19980
_journal_page_last 19987
_journal_paper_doi 10.1021/acsami.7b05191
_journal_volume 9
_journal_year 2017
_chemical_formula_sum 'C36 H24 Cu12 I2 N36 Na2 O24'
_chemical_formula_weight 2407.17
_space_group_crystal_system triclinic
_space_group_IT_number 2
_space_group_name_Hall '-P 1'
_space_group_name_H-M_alt 'P -1'
_atom_sites_solution_hydrogens geom
_audit_creation_method SHELXL-2014/7
_cell_angle_alpha 89.966(4)
_cell_angle_beta 81.245(3)
_cell_angle_gamma 69.982(4)
_cell_formula_units_Z 1
_cell_length_a 10.397(4)
_cell_length_b 13.176(5)
_cell_length_c 13.196(5)
_cell_measurement_reflns_used 2702
_cell_measurement_temperature 298(2)
_cell_measurement_theta_max 23.230
_cell_measurement_theta_min 2.536
_cell_volume 1676.1(11)
_computing_structure_refinement 'SHELXL-2014/7 (Sheldrick, 2014)'
_diffrn_ambient_temperature 298(2)
_diffrn_measured_fraction_theta_full 0.994
_diffrn_measured_fraction_theta_max 0.994
_diffrn_measurement_device_type sadabs
_diffrn_radiation_type MoK\a
_diffrn_radiation_wavelength 0.71073
_diffrn_reflns_av_R_equivalents 0.0432
_diffrn_reflns_av_unetI/netI 0.0637
_diffrn_reflns_Laue_measured_fraction_full 0.994
_diffrn_reflns_Laue_measured_fraction_max 0.994
_diffrn_reflns_limit_h_max 12
_diffrn_reflns_limit_h_min -12
_diffrn_reflns_limit_k_max 15
_diffrn_reflns_limit_k_min -15
_diffrn_reflns_limit_l_max 15
_diffrn_reflns_limit_l_min -15
_diffrn_reflns_number 14197
_diffrn_reflns_point_group_measured_fraction_full 0.994
_diffrn_reflns_point_group_measured_fraction_max 0.994
_diffrn_reflns_theta_full 24.999
_diffrn_reflns_theta_max 24.999
_diffrn_reflns_theta_min 2.533
_exptl_absorpt_coefficient_mu 4.759
_exptl_absorpt_correction_T_max 0.7456
_exptl_absorpt_correction_T_min 0.6605
_exptl_absorpt_correction_type multi-scan
_exptl_absorpt_process_details sadabs
_exptl_crystal_colour yellow
_exptl_crystal_density_diffrn 2.385
_exptl_crystal_description rod
_exptl_crystal_F_000 1160
_exptl_crystal_size_max 0.150
_exptl_crystal_size_mid 0.100
_exptl_crystal_size_min 0.070
_exptl_transmission_factor_max 0.8859
_exptl_transmission_factor_min 0.8859
_refine_diff_density_max 1.346
_refine_diff_density_min -0.743
_refine_diff_density_rms 0.131
_refine_ls_extinction_method none
_refine_ls_goodness_of_fit_ref 0.997
_refine_ls_hydrogen_treatment constr
_refine_ls_matrix_type full
_refine_ls_number_parameters 505
_refine_ls_number_reflns 5899
_refine_ls_number_restraints 0
_refine_ls_restrained_S_all 0.997
_refine_ls_R_factor_all 0.0757
_refine_ls_R_factor_gt 0.0446
_refine_ls_shift/su_max 0.001
_refine_ls_shift/su_mean 0.000
_refine_ls_structure_factor_coef Fsqd
_refine_ls_weighting_details 'w=1/[\s^2^(Fo^2^)+(0.0605P)^2^] where P=(Fo^2^+2Fc^2^)/3'
_refine_ls_weighting_scheme calc
_refine_ls_wR_factor_gt 0.0998
_refine_ls_wR_factor_ref 0.1152
_reflns_Friedel_coverage 0.000
_reflns_number_gt 4168
_reflns_number_total 5899
_reflns_threshold_expression 'I > 2\s(I)'
_cod_data_source_file am7b05191_si_002.cif
_cod_data_source_block p3
_cod_original_cell_volume 1676.1(12)
_cod_database_code 4516634
_shelx_shelxl_version_number 2014/7
_shelx_space_group_comment
;
The symmetry employed for this shelxl refinement is uniquely defined
by the following loop, which should always be used as a source of
symmetry information in preference to the above space-group names.
They are only intended as comments.
;
_shelx_estimated_absorpt_t_min 0.535
_shelx_estimated_absorpt_t_max 0.732

loop_
_space_group_symop_operation_xyz
'x, y, z'
'-x, -y, -z'

loop_
_atom_site_label
_atom_site_type_symbol
_atom_site_fract_x
_atom_site_fract_y
_atom_site_fract_z
_atom_site_U_iso_or_equiv
_atom_site_adp_type
_atom_site_occupancy
_atom_site_site_symmetry_order
_atom_site_calc_flag
_atom_site_refinement_flags_posn
_atom_site_refinement_flags_adp
I1 I 0.29434(5) 0.55594(4) 0.52634(3) 0.03078(14) Uani 1 1 d . .
Cu1 Cu 0.14504(9) 0.53550(7) 0.36703(7) 0.0393(2) Uani 1 1 d . .
Cu2 Cu 0.16612(10) 0.77385(8) 0.47784(7) 0.0412(2) Uani 1 1 d . .
Cu3 Cu 0.16164(10) 0.66194(7) 0.72286(7) 0.0425(3) Uani 1 1 d . .
Cu4 Cu 0.14212(9) 0.42243(7) 0.61232(6) 0.0390(2) Uani 1 1 d . .
Na1 Na 0.2953(7) 0.0588(5) 0.0256(4) 0.135(2) Uani 1 1 d . .
O1 O 0.1588(8) 0.7612(6) -0.0005(4) 0.084(2) Uani 1 1 d . .
O2 O 0.1625(8) 0.9095(6) 0.0688(5) 0.086(2) Uani 1 1 d . .
O3 O 0.1816(6) 1.1360(5) 0.7027(5) 0.0602(16) Uani 1 1 d . .
O4 O 0.1648(7) 1.0733(5) 0.8532(4) 0.0673(18) Uani 1 1 d . .
O5 O 0.1827(6) 0.4300(5) 1.0872(4) 0.0625(17) Uani 1 1 d . .
O6 O 0.1667(8) 0.2844(5) 1.0209(5) 0.078(2) Uani 1 1 d . .
O9 O 0.1780(6) 0.0468(5) 0.3798(5) 0.0616(16) Uani 1 1 d . .
O10 O 0.1784(7) 0.1159(5) 0.2319(5) 0.0701(18) Uani 1 1 d . .
N1 N 0.1490(6) 0.6593(5) 0.2942(4) 0.0359(14) Uani 1 1 d . .
N2 N 0.1523(6) 0.7535(5) 0.3380(4) 0.0342(14) Uani 1 1 d . .
N3 N 0.1602(8) 0.8154(7) 0.0741(5) 0.062(2) Uani 1 1 d . .
N4 N 0.1622(6) 0.8480(5) 0.6029(4) 0.0371(14) Uani 1 1 d . .
N5 N 0.1555(6) 0.8054(5) 0.6989(4) 0.0372(14) Uani 1 1 d . .
N6 N 0.1710(6) 1.0645(5) 0.7595(5) 0.0411(15) Uani 1 1 d . .
N7 N 0.1527(6) 0.5405(5) 0.7966(4) 0.0360(14) Uani 1 1 d . .
N8 N 0.1456(6) 0.4461(5) 0.7546(4) 0.0350(14) Uani 1 1 d . .
N9 N 0.1729(7) 0.3758(6) 1.0138(5) 0.0499(17) Uani 1 1 d . .
N13 N 0.1360(6) 0.3511(5) 0.4873(4) 0.0336(14) Uani 1 1 d . .
N14 N 0.1356(6) 0.3963(5) 0.3932(4) 0.0325(14) Uani 1 1 d . .
N15 N 0.1704(7) 0.1237(5) 0.3255(5) 0.0459(16) Uani 1 1 d . .
C1 C 0.1527(8) 0.6705(6) 0.1946(6) 0.0425(19) Uani 1 1 d . .
H1 H 0.1526 0.6182 0.1473 0.051 Uiso 1 1 calc R U
C2 C 0.1568(8) 0.7711(6) 0.1712(5) 0.0390(18) Uani 1 1 d . .
C3 C 0.1569(7) 0.8209(6) 0.2636(5) 0.0369(17) Uani 1 1 d . .
H3 H 0.1597 0.8901 0.2723 0.044 Uiso 1 1 calc R U
C4 C 0.1671(7) 0.9455(6) 0.6139(6) 0.0383(18) Uani 1 1 d . .
H4 H 0.1720 0.9912 0.5609 0.046 Uiso 1 1 calc R U
C5 C 0.1638(7) 0.9698(6) 0.7161(5) 0.0347(17) Uani 1 1 d . .
C6 C 0.1578(7) 0.8784(6) 0.7659(5) 0.0384(18) Uani 1 1 d . .
H6 H 0.1556 0.8701 0.8360 0.046 Uiso 1 1 calc R U
C7 C 0.1615(7) 0.5269(6) 0.8945(5) 0.0391(18) Uani 1 1 d . .
H7 H 0.1662 0.5782 0.9408 0.047 Uiso 1 1 calc R U
C8 C 0.1626(7) 0.4242(6) 0.9173(5) 0.0340(17) Uani 1 1 d . .
C9 C 0.1529(7) 0.3767(6) 0.8270(5) 0.0371(17) Uani 1 1 d . .
H9 H 0.1517 0.3070 0.8187 0.045 Uiso 1 1 calc R U
C13 C 0.1465(7) 0.2487(6) 0.4753(5) 0.0375(17) Uani 1 1 d . .
H13 H 0.1484 0.2011 0.5275 0.045 Uiso 1 1 calc R U
C14 C 0.1542(7) 0.2243(6) 0.3718(5) 0.0343(17) Uani 1 1 d . .
C15 C 0.1462(7) 0.3202(6) 0.3226(5) 0.0349(17) Uani 1 1 d . .
H15 H 0.1481 0.3292 0.2526 0.042 Uiso 1 1 calc R U
Cu5 Cu 0.49341(11) 0.32374(8) 0.43903(7) 0.0476(3) Uani 1 1 d . .
Cu6 Cu 0.50057(11) 0.56128(8) 0.32307(8) 0.0476(3) Uani 1 1 d . .
O7 O 0.4996(7) 0.0317(5) 0.8196(5) 0.075(2) Uani 1 1 d . .
O8 O 0.5030(7) -0.0420(5) 0.6717(5) 0.0715(19) Uani 1 1 d . .
O11 O 0.5032(8) 0.1800(6) 0.0307(5) 0.085(2) Uani 1 1 d . .
O12 O 0.5070(7) 0.3274(6) -0.0412(5) 0.0749(19) Uani 1 1 d . .
N10 N 0.4956(6) 0.2987(4) 0.6570(4) 0.0348(14) Uani 1 1 d . .
N11 N 0.4949(6) 0.2519(5) 0.5637(4) 0.0375(14) Uani 1 1 d . .
N12 N 0.5006(7) 0.0352(6) 0.7255(6) 0.0508(18) Uani 1 1 d . .
N16 N 0.4940(6) 0.3444(5) 0.2967(4) 0.0361(14) Uani 1 1 d . .
N17 N 0.4960(6) 0.4381(5) 0.2516(4) 0.0343(14) Uani 1 1 d . .
N18 N 0.5024(7) 0.2741(7) 0.0353(5) 0.0555(19) Uani 1 1 d . .
C10 C 0.4975(7) 0.2245(6) 0.7259(5) 0.0358(17) Uani 1 1 d . .
H10 H 0.4980 0.2345 0.7956 0.043 Uiso 1 1 calc R U
C11 C 0.4988(7) 0.1314(6) 0.6793(5) 0.0358(17) Uani 1 1 d . .
C12 C 0.4962(7) 0.1523(6) 0.5776(6) 0.0401(18) Uani 1 1 d . .
H12 H 0.4953 0.1040 0.5265 0.048 Uiso 1 1 calc R U
C16 C 0.4971(8) 0.2738(6) 0.2235(6) 0.0401(18) Uani 1 1 d . .
H16 H 0.4968 0.2040 0.2335 0.048 Uiso 1 1 calc R U
C17 C 0.5008(7) 0.3212(6) 0.1306(5) 0.0352(17) Uani 1 1 d . .
C18 C 0.5011(8) 0.4230(6) 0.1529(6) 0.0419(19) Uani 1 1 d . .
H18 H 0.5044 0.4739 0.1047 0.050 Uiso 1 1 calc R U

loop_
_atom_site_aniso_label
_atom_site_aniso_U_11
_atom_site_aniso_U_22
_atom_site_aniso_U_33
_atom_site_aniso_U_23
_atom_site_aniso_U_13
_atom_site_aniso_U_12
I1 0.0366(3) 0.0284(3) 0.0303(3) 0.00189(19) -0.00781(19) -0.0140(2)
Cu1 0.0529(6) 0.0304(5) 0.0403(5) 0.0064(4) -0.0102(4) -0.0206(4)
Cu2 0.0563(6) 0.0414(6) 0.0307(5) -0.0014(4) -0.0103(4) -0.0217(5)
Cu3 0.0607(6) 0.0330(5) 0.0409(6) 0.0086(4) -0.0122(5) -0.0236(5)
Cu4 0.0524(6) 0.0401(6) 0.0294(5) -0.0017(4) -0.0098(4) -0.0208(5)
Na1 0.184(6) 0.130(5) 0.110(4) 0.019(3) -0.038(4) -0.072(4)
O1 0.158(7) 0.084(5) 0.028(3) 0.007(3) -0.020(4) -0.063(5)
O2 0.150(7) 0.078(5) 0.063(4) 0.033(4) -0.028(4) -0.077(5)
O3 0.076(4) 0.038(4) 0.074(4) 0.007(3) -0.014(3) -0.030(3)
O4 0.109(5) 0.060(4) 0.045(4) -0.005(3) -0.029(3) -0.038(4)
O5 0.088(5) 0.071(4) 0.033(3) 0.010(3) -0.023(3) -0.027(4)
O6 0.130(6) 0.040(4) 0.064(4) 0.024(3) -0.020(4) -0.029(4)
O9 0.079(4) 0.035(3) 0.072(4) 0.001(3) -0.013(3) -0.021(3)
O10 0.099(5) 0.065(4) 0.049(4) -0.019(3) -0.005(3) -0.035(4)
N1 0.049(4) 0.033(4) 0.033(4) 0.004(3) -0.012(3) -0.021(3)
N2 0.044(3) 0.033(4) 0.032(3) 0.000(3) -0.009(3) -0.020(3)
N3 0.086(6) 0.079(6) 0.033(4) 0.010(4) -0.009(4) -0.047(5)
N4 0.054(4) 0.032(4) 0.028(3) 0.004(3) -0.010(3) -0.017(3)
N5 0.053(4) 0.029(3) 0.033(3) 0.001(3) -0.008(3) -0.019(3)
N6 0.048(4) 0.031(4) 0.049(4) -0.004(3) -0.014(3) -0.016(3)
N7 0.048(4) 0.030(4) 0.038(4) 0.000(3) -0.010(3) -0.023(3)
N8 0.046(4) 0.026(3) 0.038(4) -0.002(3) -0.008(3) -0.019(3)
N9 0.056(4) 0.052(5) 0.037(4) 0.009(4) -0.009(3) -0.012(4)
N13 0.045(4) 0.030(3) 0.032(3) 0.001(3) -0.010(3) -0.019(3)
N14 0.046(4) 0.032(3) 0.023(3) -0.001(3) -0.006(3) -0.017(3)
N15 0.054(4) 0.040(4) 0.047(4) -0.004(4) -0.009(3) -0.020(3)
C1 0.061(5) 0.037(5) 0.036(5) 0.002(4) -0.012(4) -0.023(4)
C2 0.053(5) 0.044(5) 0.023(4) 0.009(3) -0.008(3) -0.020(4)
C3 0.042(4) 0.036(4) 0.039(4) 0.003(4) -0.005(3) -0.021(4)
C4 0.050(5) 0.027(4) 0.039(5) 0.002(3) -0.004(4) -0.016(4)
C5 0.039(4) 0.032(4) 0.034(4) -0.005(3) -0.011(3) -0.012(3)
C6 0.052(5) 0.039(5) 0.029(4) 0.001(3) -0.011(3) -0.019(4)
C7 0.046(4) 0.038(5) 0.031(4) -0.005(3) -0.009(3) -0.011(4)
C8 0.047(4) 0.026(4) 0.028(4) 0.008(3) -0.007(3) -0.010(3)
C9 0.048(4) 0.029(4) 0.034(4) 0.001(3) -0.007(3) -0.012(4)
C13 0.047(4) 0.031(4) 0.038(4) 0.012(3) -0.009(3) -0.018(4)
C14 0.039(4) 0.037(4) 0.033(4) 0.004(3) -0.013(3) -0.018(3)
C15 0.037(4) 0.042(5) 0.029(4) 0.000(3) -0.003(3) -0.019(4)
Cu5 0.0698(7) 0.0470(6) 0.0309(5) 0.0103(4) -0.0120(5) -0.0247(5)
Cu6 0.0686(7) 0.0326(6) 0.0491(6) -0.0031(4) -0.0142(5) -0.0250(5)
O7 0.108(5) 0.066(5) 0.049(4) 0.027(3) -0.010(4) -0.029(4)
O8 0.097(5) 0.039(4) 0.091(5) 0.017(3) -0.018(4) -0.039(4)
O11 0.130(6) 0.057(5) 0.079(5) -0.022(4) -0.019(4) -0.044(4)
O12 0.107(5) 0.086(5) 0.033(4) -0.002(3) -0.016(3) -0.034(4)
N10 0.042(3) 0.025(3) 0.039(4) 0.000(3) -0.009(3) -0.012(3)
N11 0.049(4) 0.034(4) 0.030(3) -0.005(3) -0.004(3) -0.017(3)
N12 0.053(4) 0.042(5) 0.063(5) 0.022(4) -0.012(4) -0.023(4)
N16 0.048(4) 0.026(3) 0.036(4) -0.001(3) -0.008(3) -0.014(3)
N17 0.053(4) 0.032(4) 0.025(3) 0.005(3) -0.009(3) -0.023(3)
N18 0.070(5) 0.063(5) 0.034(4) -0.011(4) -0.009(4) -0.025(4)
C10 0.042(4) 0.034(4) 0.033(4) 0.004(3) -0.006(3) -0.015(3)
C11 0.041(4) 0.036(4) 0.034(4) 0.012(3) -0.006(3) -0.018(4)
C12 0.052(5) 0.026(4) 0.044(5) -0.007(3) -0.011(4) -0.016(4)
C16 0.052(5) 0.028(4) 0.042(5) -0.003(4) -0.009(4) -0.014(4)
C17 0.051(5) 0.036(4) 0.024(4) 0.001(3) -0.014(3) -0.020(4)
C18 0.057(5) 0.038(5) 0.031(4) 0.008(3) -0.006(4) -0.018(4)

loop_
_atom_type_symbol
_atom_type_description
_atom_type_scat_dispersion_real
_atom_type_scat_dispersion_imag
_atom_type_scat_source
C C 0.0033 0.0016 'International Tables Vol C Tables 4.2.6.8 and 6.1.1.4'
H H 0.0000 0.0000 'International Tables Vol C Tables 4.2.6.8 and 6.1.1.4'
Cu Cu 0.3201 1.2651 'International Tables Vol C Tables 4.2.6.8 and 6.1.1.4'
I I -0.4742 1.8119 'International Tables Vol C Tables 4.2.6.8 and 6.1.1.4'
N N 0.0061 0.0033 'International Tables Vol C Tables 4.2.6.8 and 6.1.1.4'
Na Na 0.0362 0.0249 'International Tables Vol C Tables 4.2.6.8 and 6.1.1.4'
O O 0.0106 0.0060 'International Tables Vol C Tables 4.2.6.8 and 6.1.1.4'

loop_
_geom_angle_atom_site_label_1
_geom_angle_atom_site_label_2
_geom_angle_atom_site_label_3
_geom_angle
_geom_angle_site_symmetry_1
_geom_angle_site_symmetry_3
Cu2 I1 Cu3 77.13(3) . .
Cu2 I1 Cu1 77.11(3) . .
Cu3 I1 Cu1 123.17(4) . .
Cu2 I1 Cu4 123.43(4) . .
Cu3 I1 Cu4 76.77(3) . .
Cu1 I1 Cu4 76.87(4) . .
Cu2 I1 Cu5 145.21(3) . .
Cu3 I1 Cu5 137.42(3) . .
Cu1 I1 Cu5 83.10(3) . .
Cu4 I1 Cu5 78.23(4) . .
Cu2 I1 Cu6 80.68(3) . .
Cu3 I1 Cu6 144.51(3) . .
Cu1 I1 Cu6 77.29(4) . .
Cu4 I1 Cu6 138.69(3) . .
Cu5 I1 Cu6 67.12(3) . .
N14 Cu1 N1 159.9(2) . .
N14 Cu1 Cu4 78.48(17) . 2_566
N1 Cu1 Cu4 97.54(18) . 2_566
N14 Cu1 I1 99.07(17) . .
N1 Cu1 I1 99.06(17) . .
Cu4 Cu1 I1 126.47(4) 2_566 .
N2 Cu2 N4 158.7(3) . .
N2 Cu2 I1 100.35(18) . .
N4 Cu2 I1 100.54(18) . .
N7 Cu3 N5 159.0(3) . .
N7 Cu3 I1 99.41(18) . .
N5 Cu3 I1 100.93(18) . .
N8 Cu4 N13 159.7(2) . .
N8 Cu4 Cu1 96.25(17) . 2_566
N13 Cu4 Cu1 80.25(17) . 2_566
N8 Cu4 I1 99.30(17) . .
N13 Cu4 I1 98.53(17) . .
Cu1 Cu4 I1 128.02(4) 2_566 .
O2 Na1 O4 79.7(2) 1_545 1_544
O2 Na1 O10 78.6(2) 1_545 .
O4 Na1 O10 129.5(3) 1_544 .
O2 Na1 O6 126.4(3) 1_545 1_554
O4 Na1 O6 78.8(2) 1_544 1_554
O10 Na1 O6 78.5(2) . 1_554
O2 Na1 Na1 116.1(3) 1_545 2_655
O4 Na1 Na1 116.2(3) 1_544 2_655
O10 Na1 Na1 114.3(3) . 2_655
O6 Na1 Na1 117.4(3) 1_554 2_655
N3 O2 Na1 153.1(7) . 1_565
N6 O4 Na1 150.4(5) . 1_566
N9 O6 Na1 151.0(6) . 1_556
N15 O10 Na1 159.5(6) . .
C1 N1 N2 107.9(6) . .
C1 N1 Cu1 127.1(5) . .
N2 N1 Cu1 125.0(4) . .
C3 N2 N1 108.0(6) . .
C3 N2 Cu2 127.2(5) . .
N1 N2 Cu2 124.6(4) . .
O1 N3 O2 123.1(7) . .
O1 N3 C2 118.9(8) . .
O2 N3 C2 118.0(7) . .
C4 N4 N5 108.4(6) . .
C4 N4 Cu2 127.0(5) . .
N5 N4 Cu2 124.6(4) . .
C6 N5 N4 107.4(6) . .
C6 N5 Cu3 127.6(5) . .
N4 N5 Cu3 124.7(4) . .
O3 N6 O4 122.5(6) . .
O3 N6 C5 118.7(7) . .
O4 N6 C5 118.8(7) . .
C7 N7 N8 107.8(6) . .
C7 N7 Cu3 126.5(5) . .
N8 N7 Cu3 125.6(5) . .
C9 N8 N7 108.2(6) . .
C9 N8 Cu4 127.7(5) . .
N7 N8 Cu4 123.8(4) . .
O6 N9 O5 123.5(7) . .
O6 N9 C8 118.6(7) . .
O5 N9 C8 117.9(7) . .
C13 N13 N14 109.3(6) . .
C13 N13 Cu4 126.0(5) . .
N14 N13 Cu4 124.4(4) . .
C15 N14 N13 107.9(6) . .
C15 N14 Cu1 126.0(5) . .
N13 N14 Cu1 125.5(4) . .
O10 N15 O9 122.6(7) . .
O10 N15 C14 118.5(7) . .
O9 N15 C14 119.0(7) . .
N1 C1 C2 109.7(7) . .
C1 C2 C3 105.6(6) . .
C1 C2 N3 127.7(7) . .
C3 C2 N3 126.7(7) . .
N2 C3 C2 108.8(6) . .
N4 C4 C5 109.6(6) . .
C4 C5 C6 104.9(6) . .
C4 C5 N6 127.5(7) . .
C6 C5 N6 127.6(7) . .
N5 C6 C5 109.7(6) . .
N7 C7 C8 109.1(6) . .
C9 C8 C7 106.0(6) . .
C9 C8 N9 126.5(7) . .
C7 C8 N9 127.6(7) . .
N8 C9 C8 109.0(6) . .
N13 C13 C14 108.7(6) . .
C13 C14 C15 105.6(6) . .
C13 C14 N15 127.2(7) . .
C15 C14 N15 127.2(7) . .
N14 C15 C14 108.5(6) . .
N11 Cu5 N16 158.6(3) . .
N11 Cu5 I1 98.27(18) . .
N16 Cu5 I1 99.05(18) . .
N10 Cu6 N17 158.1(3) 2_666 .
N10 Cu6 I1 98.96(18) 2_666 .
N17 Cu6 I1 97.96(17) . .
C10 N10 N11 106.6(6) . .
C10 N10 Cu6 128.5(5) . 2_666
N11 N10 Cu6 124.9(4) . 2_666
C12 N11 N10 108.6(6) . .
C12 N11 Cu5 127.8(5) . .
N10 N11 Cu5 123.6(4) . .
O8 N12 O7 122.7(7) . .
O8 N12 C11 119.1(7) . .
O7 N12 C11 118.2(7) . .
C16 N16 N17 108.2(6) . .
C16 N16 Cu5 127.9(5) . .
N17 N16 Cu5 123.8(4) . .
C18 N17 N16 107.5(6) . .
C18 N17 Cu6 128.0(5) . .
N16 N17 Cu6 124.4(4) . .
O12 N18 O11 122.8(7) . .
O12 N18 C17 118.2(7) . .
O11 N18 C17 118.9(7) . .
N10 C10 C11 110.1(6) . .
C10 C11 C12 105.5(6) . .
C10 C11 N12 127.4(7) . .
C12 C11 N12 127.1(7) . .
N11 C12 C11 109.2(6) . .
N16 C16 C17 108.7(7) . .
C18 C17 C16 105.2(6) . .
C18 C17 N18 128.5(7) . .
C16 C17 N18 126.3(7) . .
N17 C18 C17 110.3(6) . .

loop_
_geom_bond_atom_site_label_1
_geom_bond_atom_site_label_2
_geom_bond_distance
_geom_bond_site_symmetry_2
I1 Cu2 2.8404(15) .
I1 Cu3 2.8592(14) .
I1 Cu1 2.8603(13) .
I1 Cu4 2.8712(13) .
I1 Cu5 3.1487(15) .
I1 Cu6 3.1857(15) .
Cu1 N14 1.899(6) .
Cu1 N1 1.902(6) .
Cu1 Cu4 2.8134(18) 2_566
Cu2 N2 1.899(6) .
Cu2 N4 1.907(6) .
Cu3 N7 1.894(6) .
Cu3 N5 1.897(6) .
Cu4 N8 1.910(6) .
Cu4 N13 1.919(6) .
Cu4 Cu1 2.8134(18) 2_566
Na1 O2 2.779(9) 1_545
Na1 O4 2.796(8) 1_544
Na1 O10 2.798(8) .
Na1 O6 2.815(9) 1_554
Na1 Na1 3.948(13) 2_655
O1 N3 1.220(9) .
O2 N3 1.251(9) .
O2 Na1 2.779(9) 1_565
O3 N6 1.226(8) .
O4 N6 1.232(8) .
O4 Na1 2.796(8) 1_566
O5 N9 1.241(8) .
O6 N9 1.230(8) .
O6 Na1 2.815(9) 1_556
O9 N15 1.228(8) .
O10 N15 1.227(8) .
N1 C1 1.319(9) .
N1 N2 1.382(8) .
N2 C3 1.329(9) .
N3 C2 1.408(9) .
N4 C4 1.311(8) .
N4 N5 1.387(8) .
N5 C6 1.316(9) .
N6 C5 1.404(9) .
N7 C7 1.316(9) .
N7 N8 1.392(7) .
N8 C9 1.315(9) .
N9 C8 1.425(9) .
N13 C13 1.323(9) .
N13 N14 1.376(7) .
N14 C15 1.333(9) .
N15 C14 1.405(9) .
C1 C2 1.375(10) .
C2 C3 1.386(10) .
C4 C5 1.379(9) .
C5 C6 1.387(10) .
C7 C8 1.383(10) .
C8 C9 1.379(9) .
C13 C14 1.388(9) .
C14 C15 1.403(10) .
Cu5 N11 1.896(6) .
Cu5 N16 1.897(6) .
Cu6 N10 1.879(6) 2_666
Cu6 N17 1.896(6) .
O7 N12 1.241(8) .
O8 N12 1.233(9) .
O11 N18 1.238(9) .
O12 N18 1.234(9) .
N10 C10 1.332(8) .
N10 N11 1.379(8) .
N10 Cu6 1.879(6) 2_666
N11 C12 1.322(9) .
N12 C11 1.402(9) .
N16 C16 1.330(8) .
N16 N17 1.375(7) .
N17 C18 1.307(9) .
N18 C17 1.398(9) .
C10 C11 1.368(10) .
C11 C12 1.372(10) .
C16 C17 1.376(10) .
C17 C18 1.375(10) .
